data_7027360
loop_
_publ_author_name
'Wang, Luxti J. J.'
'You, Sen-Jen'
'Huang, Shou-Ling'
'Yang, Yu-Lee'
'Lin, Ying-Chih'
'Lee, Gene-Hsiang'
'Peng, Shie-Ming'

_publ_section_title
;
 Reactions of a dinuclear tungsten complex containing an O-co-ordinated
 bridging ketene with various heterocumulenes
;
_journal_issue 13
_journal_name_full 'Journal of the Chemical Society, Dalton Transactions'
_journal_page_first 2243
_journal_paper_doi 10.1039/a901823i
_journal_year 1999
_chemical_formula_moiety 'C20 H16 O6 W2 '
_chemical_formula_sum 'C20 H16 O6 W2'
_chemical_formula_weight 720.04
_chemical_name_systematic ?
_space_group_IT_number 15
_symmetry_cell_setting monoclinic
_symmetry_space_group_name_Hall '-C 2yc'
_symmetry_space_group_name_H-M 'C 1 2/c 1'
_cell_angle_alpha 90.0
_cell_angle_beta 118.299(20)
_cell_angle_gamma 90.0
_cell_formula_units_Z 8
_cell_length_a 26.296(5)
_cell_length_b 7.0225(22)
_cell_length_c 24.226(6)
_cell_measurement_reflns_used 25
_cell_measurement_temperature 298
_cell_measurement_theta_max 13.50
_cell_measurement_theta_min 9.50
_cell_volume 3939.0(19)
_computing_cell_refinement 'NONIUS CAD4'
_computing_data_collection 'NONIUS CAD4'
_computing_data_reduction 'NRCVAX DATRD2'
_computing_molecular_graphics 'NRCVAX ORTEP'
_computing_publication_material 'NRCVAX TABLES'
_computing_structure_refinement 'NRCVAX LSTSQ'
_computing_structure_solution 'NRCVAX SOLVER'
_diffrn_ambient_temperature 298
_diffrn_measurement_device 'Nonius CAD-4    '
_diffrn_measurement_method 'Theta/2theta scan b/P/b '
_diffrn_radiation_monochromator graphite
_diffrn_radiation_source 'xray tube'
_diffrn_radiation_type 'Molybdenum K\a'
_diffrn_radiation_wavelength 0.71073
_diffrn_reflns_av_R_equivalents 0.035
_diffrn_reflns_limit_h_max 27
_diffrn_reflns_limit_h_min -31
_diffrn_reflns_limit_k_max 8
_diffrn_reflns_limit_k_min 0
_diffrn_reflns_limit_l_max 28
_diffrn_reflns_limit_l_min 0
_diffrn_reflns_number 3483
_diffrn_reflns_theta_max 24.94
_diffrn_reflns_theta_min 0.00
_diffrn_standards_decay_% 0.0
_diffrn_standards_interval_time 60
_diffrn_standards_number 3
_exptl_absorpt_coefficient_mu 11.96
_exptl_absorpt_correction_T_max 0.9998
_exptl_absorpt_correction_T_min 0.3934
_exptl_absorpt_correction_type empirical
_exptl_crystal_density_diffrn 2.428
_exptl_crystal_F_000 2639.16
_exptl_crystal_size_max 0.45
_exptl_crystal_size_mid 0.35
_exptl_crystal_size_min 0.05
_refine_diff_density_max 5.70
_refine_diff_density_min -1.37
_refine_ls_extinction_coef 5251(198)
_refine_ls_extinction_method Larson
_refine_ls_goodness_of_fit_obs 2.14
_refine_ls_matrix_type atomblock
_refine_ls_number_parameters 254
_refine_ls_number_reflns 2549
_refine_ls_R_factor_all 0.062
_refine_ls_R_factor_obs 0.038
_refine_ls_shift/esd_max 0.024
_refine_ls_structure_factor_coef F
_refine_ls_weighting_details 'w = 1/(\s^2^(F)+0.0001F^2^)'
_refine_ls_weighting_scheme calc
_refine_ls_wR_factor_all 0.039
_refine_ls_wR_factor_obs 0.038
_reflns_number_observed 2549
_reflns_number_total 3465
_reflns_observed_criterion 'Inet > 2.0\s(Inet)'
_cod_data_source_file 901823isup1.cif
_cod_data_source_block IC3807
_cod_depositor_comments
;
The following automatic conversions were performed:

'_symmetry_cell_setting' value 'Monoclinic' changed to 'monoclinic'
according to /home/saulius/struct/CIF-dictionaries/cif_core.dic
dictionary named 'cif_core.dic' version 2.4.2 from 2011-04-26.

Automatic conversion script
Id: cif_fix_values 1891 2012-01-12 08:04:46Z andrius 

The following automatic conversions were performed:

'_refine_ls_weighting_scheme' value '1/(\s^2^(F)+0.0001F^2^)' was
changed to 'calc'. New tag '_refine_ls_weighting_details' was
created. The value of the new tag was set to 'w =
1/(\s^2^(F)+0.0001F^2^)'.

Automatic conversion script
Id: cif_fix_values 3143 2015-03-26 13:38:13Z robertas 
;
_cod_original_cell_volume 3939.0(17)
_cod_original_sg_symbol_H-M 'C 2/c'
_cod_original_formula_sum 'C20 H16 O6 W2 '
_cod_database_code 7027360

loop_
_symmetry_equiv_pos_as_xyz
x,y,z
-x,-y,-z
1/2+x,1/2+y,z
1/2-x,1/2-y,-z
-x,y,1/2-z
x,-y,1/2+z
1/2-x,1/2+y,1/2-z
1/2+x,1/2-y,1/2+z

loop_
_atom_site_aniso_label
_atom_site_aniso_U_11
_atom_site_aniso_U_22
_atom_site_aniso_U_33
_atom_site_aniso_U_12
_atom_site_aniso_U_13
_atom_site_aniso_U_23
_atom_site_aniso_type_symbol
W1 0.02442(23) 0.0342(3) 0.0362(3) 0.00294(21) 0.01397(21) 0.0018(3) W
W2 0.02663(23) 0.02853(24) 0.0416(3) 0.00191(21) 0.01510(21) -0.0019(3) W
C1 0.031(7) 0.056(9) 0.050(10) 0.004(6) 0.021(7) 0.004(8) C
C2 0.041(7) 0.047(8) 0.043(9) -0.007(6) 0.026(7) -0.005(7) C
C3 0.057(9) 0.035(8) 0.082(12) -0.006(6) 0.053(9) 0.002(8) C
C4 0.061(9) 0.044(8) 0.060(11) 0.011(7) 0.036(8) 0.018(8) C
C5 0.037(7) 0.040(8) 0.046(9) 0.002(6) 0.011(6) -0.007(7) C
C6 0.040(7) 0.054(9) 0.045(9) 0.018(6) 0.025(7) 0.021(7) C
C7 0.031(7) 0.044(8) 0.054(9) -0.008(6) 0.025(6) 0.002(7) C
C8 0.034(7) 0.045(8) 0.079(12) -0.008(6) 0.033(8) -0.012(8) C
C9 0.030(6) 0.040(7) 0.051(9) 0.001(5) 0.024(6) 0.005(7) C
C10 0.036(7) 0.037(8) 0.087(13) 0.004(6) 0.030(8) 0.013(8) C
C11 0.027(6) 0.048(8) 0.094(12) 0.005(6) 0.028(7) 0.022(9) C
C12 0.034(7) 0.093(12) 0.039(9) 0.012(7) 0.020(7) -0.010(9) C
C13 0.035(7) 0.039(8) 0.115(15) 0.013(6) 0.038(9) -0.001(9) C
C14 0.036(8) 0.073(11) 0.087(14) 0.031(7) 0.028(8) 0.036(10) C
C15 0.016(6) 0.098(13) 0.072(12) 0.016(7) -0.007(7) 0.002(10) C
C16 0.045(9) 0.038(9) 0.116(17) 0.013(7) 0.002(9) -0.008(10) C
C17 0.054(10) 0.129(16) 0.105(16) 0.040(10) 0.047(10) 0.072(14) C
C18 0.117(14) 0.129(17) 0.029(9) 0.078(13) -0.019(9) -0.019(11) C
C19 0.051(9) 0.068(11) 0.096(14) -0.016(8) -0.003(9) 0.027(11) C
C20 0.043(9) 0.166(19) 0.063(12) 0.049(11) 0.020(8) 0.026(13) C
O1 0.058(6) 0.093(9) 0.080(9) 0.026(6) 0.041(6) 0.043(7) O
O2 0.090(8) 0.048(6) 0.104(10) -0.013(6) 0.048(7) -0.035(7) O
O3 0.092(8) 0.036(6) 0.151(13) 0.006(5) 0.078(8) -0.008(7) O
O4 0.092(8) 0.077(8) 0.111(11) 0.009(7) 0.064(8) 0.033(8) O
O5 0.051(6) 0.095(9) 0.071(8) 0.009(6) 0.016(6) -0.019(7) O
O6 0.045(6) 0.102(9) 0.067(8) 0.028(6) 0.032(5) 0.036(7) O

loop_
_atom_site_label
_atom_site_fract_x
_atom_site_fract_y
_atom_site_fract_z
_atom_site_U_iso_or_equiv
_atom_site_thermal_displace_type
_atom_site_type_symbol
W1 0.501947(19) 0.28562(7) 0.130823(24) 0.0317(3) Uani W
W2 0.723868(18) 0.25191(7) 0.107392(24) 0.0327(3) Uani W
C1 0.5366(5) 0.0950(19) 0.1967(6) 0.045(9) Uani C
C2 0.5015(5) 0.0530(18) 0.0862(6) 0.042(9) Uani C
C3 0.6912(5) 0.4877(18) 0.1221(7) 0.050(11) Uani C
C4 0.7343(6) 0.4443(19) 0.0552(7) 0.052(11) Uani C
C5 0.6750(5) 0.1616(18) 0.0237(6) 0.045(8) Uani C
C6 0.5511(5) 0.4122(19) 0.0827(6) 0.044(9) Uani C
C7 0.5911(5) 0.3572(18) 0.1436(6) 0.041(9) Uani C
C8 0.5856(5) 0.4465(19) 0.1929(7) 0.050(10) Uani C
C9 0.6343(4) 0.1930(18) 0.1592(6) 0.039(9) Uani C
C10 0.6430(5) 0.1163(19) 0.1089(7) 0.053(11) Uani C
C11 0.4104(5) 0.2635(19) 0.1194(7) 0.057(10) Uani C
C12 0.4402(5) 0.3923(23) 0.1652(6) 0.054(10) Uani C
C13 0.4521(5) 0.5539(19) 0.1391(8) 0.062(12) Uani C
C14 0.4311(5) 0.5191(22) 0.0758(8) 0.066(11) Uani C
C15 0.4057(5) 0.3411(24) 0.0638(7) 0.073(11) Uani C
C16 0.7822(6) -0.0136(20) 0.1466(9) 0.081(13) Uani C
C17 0.7711(6) 0.045(3) 0.1914(9) 0.092(15) Uani C
C18 0.7952(8) 0.217(3) 0.2108(7) 0.113(15) Uani C
C19 0.8204(6) 0.2651(23) 0.1731(8) 0.087(13) Uani C
C20 0.8123(6) 0.118(3) 0.1348(8) 0.093(15) Uani C
O1 0.5545(4) -0.0193(16) 0.2358(5) 0.073(9) Uani O
O2 0.4993(4) -0.0845(14) 0.0586(6) 0.080(10) Uani O
O3 0.6759(4) 0.6309(13) 0.1314(6) 0.084(11) Uani O
O4 0.7403(4) 0.5600(16) 0.0255(6) 0.087(10) Uani O
O5 0.6470(4) 0.1043(17) -0.0279(5) 0.077(8) Uani O
O6 0.6615(4) 0.1422(16) 0.2137(5) 0.069(8) Uani O
H6a 0.525 0.510 0.077 0.0541 Uiso H
H6b 0.548 0.343 0.046 0.0541 Uiso H
H8a 0.590 0.364 0.229 0.0604 Uiso H
H8b 0.580 0.578 0.196 0.0604 Uiso H
H10a 0.647 -0.019 0.113 0.0639 Uiso H
H10b 0.609 0.142 0.069 0.0639 Uiso H
H11 0.395 0.141 0.123 0.0602 Uiso H
H12 0.451 0.375 0.209 0.0614 Uiso H
H13 0.471 0.669 0.160 0.0634 Uiso H
H14 0.432 0.607 0.046 0.0727 Uiso H
H15 0.389 0.276 0.022 0.0786 Uiso H
H16 0.773 -0.133 0.122 0.0822 Uiso H
H17 0.750 -0.039 0.205 0.0868 Uiso H
H18 0.792 0.291 0.242 0.0979 Uiso H
H19 0.842 0.385 0.177 0.0854 Uiso H
H20 0.826 0.129 0.103 0.0901 Uiso H

loop_
_atom_type_symbol
_atom_type_scat_dispersion_real
_atom_type_scat_dispersion_imag
_atom_type_scat_source
C 0.002 0.002 'International Tables Vol. IV Table 2.2B'
H 0.000 0.000 'International Tables Vol. IV Table 2.2B'
O 0.008 0.006 'International Tables Vol. IV Table 2.2B'
W -1.421 6.872 'International Tables Vol. IV Table 2.2B'

loop_
_geom_angle_atom_site_label_1
_geom_angle_atom_site_label_2
_geom_angle_atom_site_label_3
_geom_angle
C1 W1 C2 75.9(6)
C1 W1 C6 121.8(4)
C1 W1 C7 89.4(5)
C1 W1 C8 82.6(5)
C1 W1 C11 96.2(5)
C1 W1 C12 93.7(5)
C1 W1 C13 122.9(6)
C1 W1 C14 151.3(5)
C1 W1 C15 128.7(5)
C2 W1 C6 84.3(5)
C2 W1 C7 89.8(5)
C2 W1 C8 121.9(5)
C2 W1 C11 98.3(5)
C2 W1 C12 131.2(5)
C2 W1 C13 148.9(5)
C2 W1 C14 118.1(6)
C2 W1 C15 92.0(5)
C6 W1 C7 35.8(5)
C6 W1 C8 63.0(5)
C6 W1 C11 141.0(5)
C6 W1 C12 137.0(5)
C6 W1 C13 101.8(5)
C6 W1 C14 85.9(5)
C6 W1 C15 105.8(5)
C7 W1 C8 36.2(5)
C7 W1 C11 171.1(5)
C7 W1 C12 138.4(5)
C7 W1 C13 113.1(5)
C7 W1 C14 114.2(5)
C7 W1 C15 141.1(6)
C8 W1 C11 137.6(5)
C8 W1 C12 103.1(5)
C8 W1 C13 87.1(5)
C8 W1 C14 106.5(5)
C8 W1 C15 140.6(5)
C11 W1 C12 34.5(5)
C11 W1 C13 58.0(5)
C11 W1 C14 58.5(5)
C11 W1 C15 35.5(6)
C12 W1 C13 35.2(6)
C12 W1 C14 57.9(5)
C12 W1 C15 57.7(5)
C13 W1 C14 34.1(6)
C13 W1 C15 56.9(6)
C14 W1 C15 34.4(6)
C3 W2 C4 75.1(6)
C3 W2 C5 109.7(6)
C3 W2 C10 82.1(5)
C3 W2 C16 149.6(7)
C3 W2 C17 117.6(7)
C3 W2 C18 95.3(6)
C3 W2 C19 106.1(6)
C3 W2 C20 139.5(7)
C4 W2 C5 76.9(6)
C4 W2 C10 134.1(5)
C4 W2 C16 123.6(6)
C4 W2 C17 144.8(5)
C4 W2 C18 118.7(7)
C4 W2 C19 88.4(6)
C4 W2 C20 92.2(6)
C5 W2 C10 74.1(6)
C5 W2 C16 98.6(6)
C5 W2 C17 122.0(7)
C5 W2 C18 153.8(6)
C5 W2 C19 136.0(6)
C5 W2 C20 104.4(6)
C10 W2 C16 95.5(5)
C10 W2 C17 81.1(5)
C10 W2 C18 102.4(7)
C10 W2 C19 136.6(6)
C10 W2 C20 129.0(6)
C16 W2 C17 33.0(7)
C16 W2 C18 55.5(6)
C16 W2 C19 56.0(5)
C16 W2 C20 33.5(7)
C17 W2 C18 33.6(7)
C17 W2 C19 57.0(6)
C17 W2 C20 56.1(6)
C18 W2 C19 35.5(8)
C18 W2 C20 57.0(6)
C19 W2 C20 34.1(7)
W1 C1 O1 176.5(10)
W1 C2 O2 177.8(10)
W2 C3 O3 175.0(10)
W2 C4 O4 178.5(14)
W2 C5 O5 177.3(11)
W1 C6 C7 71.3(7)
W1 C7 C6 72.9(7)
W1 C7 C8 72.6(6)
W1 C7 C9 117.6(8)
C6 C7 C8 116.2(11)
C6 C7 C9 124.4(12)
C8 C7 C9 119.0(12)
W1 C8 C7 71.2(7)
C7 C9 C10 117.8(11)
C7 C9 O6 118.2(12)
C10 C9 O6 123.9(11)
W2 C10 C9 111.6(8)
W1 C11 C12 71.9(7)
W1 C11 C15 72.5(7)
C12 C11 C15 106.3(13)
W1 C12 C11 73.5(8)
W1 C12 C13 75.6(7)
C11 C12 C13 109.6(13)
W1 C13 C12 69.2(7)
W1 C13 C14 73.2(8)
C12 C13 C14 107.4(13)
W1 C14 C13 72.8(7)
W1 C14 C15 70.4(7)
C13 C14 C15 107.0(14)
W1 C15 C11 72.0(7)
W1 C15 C14 75.2(7)
C11 C15 C14 109.6(14)
W2 C16 C17 73.9(9)
W2 C16 C20 72.5(9)
C17 C16 C20 110.3(16)
W2 C17 C16 73.1(10)
W2 C17 C18 73.2(9)
C16 C17 C18 108.5(16)
W2 C18 C17 73.2(9)
W2 C18 C19 70.3(8)
C17 C18 C19 106.2(15)
W2 C19 C18 74.3(8)
W2 C19 C20 74.0(8)
C18 C19 C20 107.2(15)
W2 C20 C16 74.0(8)
W2 C20 C19 72.0(9)
C16 C20 C19 107.7(16)

loop_
_geom_bond_atom_site_label_1
_geom_bond_atom_site_label_2
_geom_bond_distance
W1 C1 1.946(13)
W1 C2 1.955(13)
W1 C6 2.291(13)
W1 C7 2.270(10)
W1 C8 2.289(12)
W1 C11 2.295(11)
W1 C12 2.275(12)
W1 C13 2.358(12)
W1 C14 2.363(12)
W1 C15 2.301(11)
W2 C3 1.974(13)
W2 C4 1.957(14)
W2 C5 1.921(13)
W2 C10 2.346(12)
W2 C16 2.314(13)
W2 C17 2.323(16)
W2 C18 2.323(14)
W2 C19 2.271(13)
W2 C20 2.296(13)
C1 O1 1.158(17)
C2 O2 1.161(16)
C3 O3 1.145(16)
C4 O4 1.145(17)
C5 O5 1.182(17)
C6 C7 1.401(18)
C7 C8 1.417(20)
C7 C9 1.536(17)
C9 C10 1.446(20)
C9 O6 1.220(16)
C11 C12 1.357(21)
C11 C15 1.402(23)
C12 C13 1.405(22)
C13 C14 1.382(25)
C14 C15 1.382(23)
C16 C17 1.32(3)
C16 C20 1.33(3)
C17 C18 1.34(3)
C18 C19 1.40(3)
C19 C20 1.34(3)
